data_4119562
loop_
_publ_author_name
'Xiaochen Ji'
'Huawen Huang'
'Wanqing Wu'
'Huanfeng Jiang'

_publ_section_title
;
 Palladium-Catalyzed Intermolecular Dehydrogenative Aminohalogenation of
 Alkenes under Molecular Oxygen: An Approach to Brominated Enamines
;
_journal_name_full 'Journal of the American Chemical Society'
_journal_page_first 5286
_journal_page_last 5289
_journal_paper_doi 10.1021/ja401034g
_journal_volume 135
_journal_year 2013
_chemical_formula_sum 'C10 H9 Br F N O2'
_chemical_formula_weight 274.08
_chemical_name_systematic
; 
 ? 
;
_space_group_IT_number 15
_symmetry_cell_setting monoclinic
_symmetry_space_group_name_Hall '-C 2yc'
_symmetry_space_group_name_H-M 'C 1 2/c 1'
_atom_sites_solution_hydrogens geom
_atom_sites_solution_primary direct
_atom_sites_solution_secondary difmap
_audit_creation_method SHELXL-97
_cell_angle_alpha 90.00
_cell_angle_beta 105.18(3)
_cell_angle_gamma 90.00
_cell_formula_units_Z 8
_cell_length_a 35.579(7)
_cell_length_b 4.6135(9)
_cell_length_c 12.995(3)
_cell_measurement_temperature 293(2)
_cell_volume 2058.6(8)
_computing_structure_refinement 'SHELXL-97 (Sheldrick, 1997)'
_computing_structure_solution 'SHELXS-97 (Sheldrick, 1990)'
_diffrn_ambient_temperature 293(2)
_diffrn_measured_fraction_theta_full 0.997
_diffrn_measured_fraction_theta_max 0.997
_diffrn_radiation_monochromator graphite
_diffrn_radiation_source 'fine-focus sealed tube'
_diffrn_radiation_type MoK\a
_diffrn_radiation_wavelength 0.71073
_diffrn_reflns_av_R_equivalents 0.0631
_diffrn_reflns_av_sigmaI/netI 0.0544
_diffrn_reflns_limit_h_max 46
_diffrn_reflns_limit_h_min -46
_diffrn_reflns_limit_k_max 5
_diffrn_reflns_limit_k_min -5
_diffrn_reflns_limit_l_max 15
_diffrn_reflns_limit_l_min -16
_diffrn_reflns_number 9325
_diffrn_reflns_theta_full 27.47
_diffrn_reflns_theta_max 27.47
_diffrn_reflns_theta_min 3.15
_exptl_absorpt_coefficient_mu 3.986
_exptl_absorpt_correction_T_max 0.6913
_exptl_absorpt_correction_T_min 0.6913
_exptl_absorpt_correction_type multi-scan
_exptl_crystal_density_diffrn 1.769
_exptl_crystal_F_000 1088
_exptl_crystal_size_max 0.10
_exptl_crystal_size_mid 0.10
_exptl_crystal_size_min 0.10
_refine_diff_density_max 0.544
_refine_diff_density_min -0.433
_refine_diff_density_rms 0.086
_refine_ls_extinction_coef 0.0004(3)
_refine_ls_extinction_expression Fc^*^=kFc[1+0.001xFc^2^\l^3^/sin(2\q)]^-1/4^
_refine_ls_extinction_method SHELXL
_refine_ls_goodness_of_fit_ref 1.009
_refine_ls_matrix_type full
_refine_ls_number_parameters 142
_refine_ls_number_reflns 2342
_refine_ls_number_restraints 0
_refine_ls_restrained_S_all 1.009
_refine_ls_R_factor_all 0.0955
_refine_ls_R_factor_gt 0.0436
_refine_ls_shift/su_max 0.001
_refine_ls_shift/su_mean 0.000
_refine_ls_structure_factor_coef Fsqd
_refine_ls_weighting_details 'calc w=1/[\s^2^(Fo^2^)+(0.0562P)^2^+0.0000P] where P=(Fo^2^+2Fc^2^)/3'
_refine_ls_weighting_scheme calc
_refine_ls_wR_factor_gt 0.0965
_refine_ls_wR_factor_ref 0.1219
_reflns_number_gt 1279
_reflns_number_total 2342
_reflns_threshold_expression >2sigma(I)
_cod_data_source_file ja401034g_si_003.cif
_cod_data_source_block shelxl
_cod_original_cell_volume 2058.7(7)
_cod_database_code 4119562

loop_
_symmetry_equiv_pos_as_xyz
'x, y, z'
'-x, y, -z+1/2'
'x+1/2, y+1/2, z'
'-x+1/2, y+1/2, -z+1/2'
'-x, -y, -z'
'x, -y, z-1/2'
'-x+1/2, -y+1/2, -z'
'x+1/2, -y+1/2, z-1/2'

loop_
_atom_site_label
_atom_site_type_symbol
_atom_site_fract_x
_atom_site_fract_y
_atom_site_fract_z
_atom_site_U_iso_or_equiv
_atom_site_adp_type
_atom_site_occupancy
_atom_site_symmetry_multiplicity
_atom_site_calc_flag
_atom_site_refinement_flags
Br1 Br 0.048611(13) 1.02564(11) 0.72318(4) 0.0751(3) Uani 1 1 d .
O2 O 0.04928(8) 1.3445(7) 0.5303(2) 0.0608(8) Uani 1 1 d .
C9 C 0.08238(11) 1.1946(9) 0.5532(3) 0.0506(10) Uani 1 1 d .
F F 0.19736(8) 0.0484(6) 1.03644(19) 0.0826(9) Uani 1 1 d .
O1 O 0.10563(8) 1.2062(7) 0.5005(2) 0.0679(8) Uani 1 1 d .
C4 C 0.18190(11) 0.4116(9) 0.7419(3) 0.0510(10) Uani 1 1 d .
H4 H 0.1783 0.4924 0.6744 0.061 Uiso 1 1 calc R
C5 C 0.21139(11) 0.2155(9) 0.7791(3) 0.0535(10) Uani 1 1 d .
H5 H 0.2278 0.1659 0.7367 0.064 Uiso 1 1 calc R
C1 C 0.19250(12) 0.1701(10) 0.9379(3) 0.0568(10) Uani 1 1 d .
C7 C 0.11855(11) 0.8483(9) 0.6828(3) 0.0488(9) Uani 1 1 d .
H7 H 0.1363 0.8438 0.6415 0.059 Uiso 1 1 calc R
C3 C 0.15761(11) 0.4887(8) 0.8050(3) 0.0452(9) Uani 1 1 d .
N1 N 0.12670(10) 0.6836(8) 0.7714(3) 0.0527(9) Uani 1 1 d .
C2 C 0.16298(11) 0.3644(9) 0.9052(3) 0.0526(10) Uani 1 1 d .
H2 H 0.1469 0.4124 0.9486 0.063 Uiso 1 1 calc R
C8 C 0.08719(11) 1.0182(8) 0.6484(3) 0.0463(9) Uani 1 1 d .
C6 C 0.21707(12) 0.0905(9) 0.8792(3) 0.0583(11) Uani 1 1 d .
H6 H 0.2370 -0.0425 0.9048 0.070 Uiso 1 1 calc R
C10 C 0.04249(14) 1.5326(10) 0.4389(4) 0.0704(13) Uani 1 1 d .
H10A H 0.0658 1.6390 0.4405 0.106 Uiso 1 1 calc R
H10B H 0.0219 1.6656 0.4404 0.106 Uiso 1 1 calc R
H10C H 0.0352 1.4187 0.3749 0.106 Uiso 1 1 calc R
H1A H 0.1141(10) 0.712(9) 0.810(3) 0.046(12) Uiso 1 1 d .

loop_
_atom_site_aniso_label
_atom_site_aniso_U_11
_atom_site_aniso_U_22
_atom_site_aniso_U_33
_atom_site_aniso_U_23
_atom_site_aniso_U_13
_atom_site_aniso_U_12
Br1 0.0711(4) 0.0966(5) 0.0687(3) 0.0191(3) 0.0379(3) 0.0210(2)
O2 0.0586(18) 0.0703(19) 0.0581(17) 0.0131(15) 0.0236(13) 0.0133(15)
C9 0.049(2) 0.055(3) 0.049(2) -0.0020(19) 0.0153(19) -0.0030(19)
F 0.0848(19) 0.108(2) 0.0547(14) 0.0272(14) 0.0183(13) 0.0156(14)
O1 0.0608(18) 0.085(2) 0.0662(18) 0.0172(17) 0.0318(15) 0.0100(16)
C4 0.054(2) 0.056(3) 0.045(2) 0.0031(18) 0.0180(19) -0.0024(19)
C5 0.052(2) 0.057(3) 0.055(2) -0.007(2) 0.0214(19) 0.001(2)
C1 0.058(3) 0.066(3) 0.046(2) 0.007(2) 0.014(2) -0.002(2)
C7 0.054(2) 0.050(2) 0.046(2) -0.0056(19) 0.0185(18) -0.0065(19)
C3 0.040(2) 0.046(2) 0.049(2) -0.0067(18) 0.0109(16) -0.0031(16)
N1 0.053(2) 0.062(2) 0.0489(19) -0.0010(18) 0.0236(18) 0.0026(17)
C2 0.048(2) 0.069(3) 0.045(2) -0.002(2) 0.0200(18) 0.003(2)
C8 0.047(2) 0.046(2) 0.048(2) -0.0047(18) 0.0168(17) -0.0031(17)
C6 0.048(2) 0.062(3) 0.061(3) 0.001(2) 0.008(2) 0.003(2)
C10 0.080(3) 0.075(3) 0.057(2) 0.013(2) 0.018(2) 0.015(2)

loop_
_atom_type_symbol
_atom_type_description
_atom_type_scat_dispersion_real
_atom_type_scat_dispersion_imag
_atom_type_scat_source
C C 0.0033 0.0016 'International Tables Vol C Tables 4.2.6.8 and 6.1.1.4'
H H 0.0000 0.0000 'International Tables Vol C Tables 4.2.6.8 and 6.1.1.4'
N N 0.0061 0.0033 'International Tables Vol C Tables 4.2.6.8 and 6.1.1.4'
O O 0.0106 0.0060 'International Tables Vol C Tables 4.2.6.8 and 6.1.1.4'
F F 0.0171 0.0103 'International Tables Vol C Tables 4.2.6.8 and 6.1.1.4'
Br Br -0.2901 2.4595 'International Tables Vol C Tables 4.2.6.8 and 6.1.1.4'

loop_
_geom_angle_atom_site_label_1
_geom_angle_atom_site_label_2
_geom_angle_atom_site_label_3
_geom_angle
C9 O2 C10 116.4(3)
O1 C9 O2 123.3(4)
O1 C9 C8 124.3(4)
O2 C9 C8 112.4(3)
C5 C4 C3 119.9(4)
C4 C5 C6 121.0(4)
C6 C1 C2 124.2(4)
C6 C1 F 118.3(4)
C2 C1 F 117.4(4)
C8 C7 N1 126.0(4)
C4 C3 C2 119.7(4)
C4 C3 N1 122.8(4)
C2 C3 N1 117.5(4)
C7 N1 C3 127.2(4)
C1 C2 C3 118.0(4)
C7 C8 C9 120.8(4)
C7 C8 Br1 119.7(3)
C9 C8 Br1 119.4(3)
C1 C6 C5 117.3(4)

loop_
_geom_bond_atom_site_label_1
_geom_bond_atom_site_label_2
_geom_bond_distance
Br1 C8 1.878(4)
O2 C9 1.330(4)
O2 C10 1.440(5)
C9 O1 1.205(4)
C9 C8 1.454(5)
F C1 1.367(4)
C4 C5 1.374(5)
C4 C3 1.384(5)
C5 C6 1.388(5)
C1 C6 1.353(6)
C1 C2 1.361(5)
C7 C8 1.341(5)
C7 N1 1.347(5)
C3 C2 1.390(5)
C3 N1 1.399(5)

loop_
_geom_torsion_atom_site_label_1
_geom_torsion_atom_site_label_2
_geom_torsion_atom_site_label_3
_geom_torsion_atom_site_label_4
_geom_torsion
C10 O2 C9 O1 -1.5(6)
C10 O2 C9 C8 178.2(3)
C3 C4 C5 C6 0.6(6)
C5 C4 C3 C2 -0.7(6)
C5 C4 C3 N1 -179.0(4)
C8 C7 N1 C3 174.9(4)
C4 C3 N1 C7 -8.5(6)
C2 C3 N1 C7 173.1(4)
C6 C1 C2 C3 0.2(7)
F C1 C2 C3 -179.7(3)
C4 C3 C2 C1 0.4(6)
N1 C3 C2 C1 178.8(4)
N1 C7 C8 C9 177.7(4)
N1 C7 C8 Br1 -3.1(5)
O1 C9 C8 C7 -1.4(6)
O2 C9 C8 C7 178.8(3)
O1 C9 C8 Br1 179.3(3)
O2 C9 C8 Br1 -0.4(4)
C2 C1 C6 C5 -0.3(7)
F C1 C6 C5 179.6(3)
C4 C5 C6 C1 -0.1(6)
